data_1550845
loop_
_publ_author_name
'Gasque, Laura'
'Zerme\~no, Edgar'
'Bern\`es, Sylvain'

_publ_section_title
;
 2,8-Dimethyl-5,11-bis[3-(methylsulfanyl)propyl]-1<i>H</i>,7<i>H</i>-diimidazo[<i>c</i>,<i>h</i>][1,6]diazecine
;
_journal_coeditor_code TK4057
_journal_issue 4
_journal_name_full IUCrData
_journal_page_first x190441
_journal_paper_doi 10.1107/S2414314619004413
_journal_volume 4
_journal_year 2019
_chemical_absolute_configuration syn
_chemical_formula_iupac 'C20 H34 N6 S2'
_chemical_formula_moiety 'C20 H34 N6 S2'
_chemical_formula_sum 'C20 H34 N6 S2'
_chemical_formula_weight 422.65
_chemical_name_systematic
2,8-Dimethyl-5,11-bis[3-(methylsulfanyl)propyl]-1<i>H</i>,7<i>H</i>-diimidazo[<i>c</i>,<i>h</i>][1,6]diazecine
_space_group_crystal_system tetragonal
_space_group_IT_number 88
_space_group_name_Hall '-I 4ad'
_space_group_name_H-M_alt 'I 41/a'
_symmetry_space_group_name_Hall '-I 4ad'
_symmetry_space_group_name_H-M 'I 41/a :2'
_atom_sites_solution_hydrogens mixed
_atom_sites_solution_primary dual
_atom_sites_solution_secondary difmap
_audit_creation_method SHELXL-2018/3
_cell_angle_alpha 90
_cell_angle_beta 90
_cell_angle_gamma 90
_cell_formula_units_Z 8
_cell_length_a 16.8114(6)
_cell_length_b 16.8114(6)
_cell_length_c 17.8288(6)
_cell_measurement_reflns_used 29151
_cell_measurement_temperature 153.0(10)
_cell_measurement_theta_max 25.62
_cell_measurement_theta_min 2.25
_cell_volume 5038.8(3)
_computing_cell_refinement
;
X-AREA (Stoe & Cie, 2018
;
_computing_data_collection
;
X-AREA (Stoe & Cie, 2018)
;
_computing_data_reduction
;
X-AREA (Stoe & Cie, 2018
;
_computing_molecular_graphics
;
XP in SHELXTL-Plus (Sheldrick, 2008) and Mercury (Macrae <i>et al.</i>,
2008)
;
_computing_publication_material
;
publCif (Westrip, 2010)
;
_computing_structure_refinement
;
SHELXL2018 (Sheldrick, 2015b)
;
_computing_structure_solution
;
SHELXT2018 (Sheldrick, 2015a)
;
_diffrn_ambient_temperature 153.0(10)
_diffrn_detector 'Reverse-biased silicon diode array'
_diffrn_detector_area_resol_mean 5.81
_diffrn_measured_fraction_theta_full 0.998
_diffrn_measured_fraction_theta_max 0.998
_diffrn_measurement_device 'Eulerian four-circle diffractometer'
_diffrn_measurement_device_type 'Stoe Stadivari'
_diffrn_measurement_method '\w scans'
_diffrn_measurement_specimen_support Mitegen
_diffrn_radiation_monochromator 'Graded multilayer mirror'
_diffrn_radiation_probe x-ray
_diffrn_radiation_type AgK\a
_diffrn_radiation_wavelength 0.56083
_diffrn_reflns_av_R_equivalents 0.0975
_diffrn_reflns_av_unetI/netI 0.0347
_diffrn_reflns_limit_h_max 21
_diffrn_reflns_limit_h_min -21
_diffrn_reflns_limit_k_max 21
_diffrn_reflns_limit_k_min -21
_diffrn_reflns_limit_l_max 19
_diffrn_reflns_limit_l_min -23
_diffrn_reflns_number 50278
_diffrn_reflns_theta_full 19.664
_diffrn_reflns_theta_max 21.489
_diffrn_reflns_theta_min 2.253
_diffrn_source 'Sealed X-ray tube'
_diffrn_source_current 0.500
_diffrn_source_power 0.0325
_diffrn_source_voltage 65
_exptl_absorpt_coefficient_mu 0.123
_exptl_absorpt_correction_T_max 1.0000
_exptl_absorpt_correction_T_min 0.3256
_exptl_absorpt_correction_type multi-scan
_exptl_absorpt_process_details
;
(X-AREA; Stoe & Cie, 2018)
;
_exptl_crystal_colour yellow
_exptl_crystal_density_diffrn 1.114
_exptl_crystal_description prism
_exptl_crystal_F_000 1824
_exptl_crystal_size_max 0.300
_exptl_crystal_size_mid 0.250
_exptl_crystal_size_min 0.250
_refine_diff_density_max 0.387
_refine_diff_density_min -0.191
_refine_ls_extinction_method none
_refine_ls_goodness_of_fit_ref 0.973
_refine_ls_hydrogen_treatment mixed
_refine_ls_matrix_type full
_refine_ls_number_constraints 0
_refine_ls_number_parameters 159
_refine_ls_number_reflns 2943
_refine_ls_number_restraints 0
_refine_ls_restrained_S_all 0.973
_refine_ls_R_factor_all 0.0622
_refine_ls_R_factor_gt 0.0476
_refine_ls_shift/su_max 0.000
_refine_ls_shift/su_mean 0.000
_refine_ls_structure_factor_coef Fsqd
_refine_ls_weighting_details 'w=1/[\s^2^(Fo^2^)+(0.0946P)^2^] where P=(Fo^2^+2Fc^2^)/3'
_refine_ls_weighting_scheme calc
_refine_ls_wR_factor_gt 0.1299
_refine_ls_wR_factor_ref 0.1379
_reflns_number_gt 2296
_reflns_number_total 2943
_reflns_threshold_expression 'I > 2\s(I)'
_cod_data_source_file tk4057sup1.cif
_cod_data_source_block I
_cod_original_cell_volume 5038.8(4)
_cod_database_code 1550845
_shelx_estimated_absorpt_t_min 0.964
_shelx_estimated_absorpt_t_max 0.970

loop_
_space_group_symop_operation_xyz
'x, y, z'
'-y+3/4, x+1/4, z+1/4'
'-x, -y+1/2, z'
'y+1/4, -x+1/4, z+1/4'
'x+1/2, y+1/2, z+1/2'
'-y+5/4, x+3/4, z+3/4'
'-x+1/2, -y+1, z+1/2'
'y+3/4, -x+3/4, z+3/4'
'-x, -y, -z'
'y-3/4, -x-1/4, -z-1/4'
'x, y-1/2, -z'
'-y-1/4, x-1/4, -z-1/4'
'-x+1/2, -y+1/2, -z+1/2'
'y-1/4, -x+1/4, -z+1/4'
'x+1/2, y, -z+1/2'
'-y+1/4, x+1/4, -z+1/4'

loop_
_atom_site_type_symbol
_atom_site_label
_atom_site_fract_x
_atom_site_fract_y
_atom_site_fract_z
_atom_site_U_iso_or_equiv
_atom_site_adp_type
_atom_site_calc_flag
_atom_site_occupancy
_atom_site_disorder_assembly
_atom_site_disorder_group
C C10A 0.5232(4) 0.5267(4) 0.3420(3) 0.0508(13) Uani d 0.5 A 1
H H10A 0.559442 0.480455 0.338174 0.061 Uiso calc 0.5 A 1
H H10B 0.482368 0.515233 0.380508 0.061 Uiso calc 0.5 A 1
S S1A 0.57758(8) 0.61513(10) 0.36542(7) 0.0531(4) Uani d 0.5 A 1
C C11A 0.5021(6) 0.6863(5) 0.3722(7) 0.126(4) Uani d 0.5 A 1
H H11A 0.525322 0.737967 0.385065 0.189 Uiso calc 0.5 A 1
H H11B 0.474258 0.690329 0.324065 0.189 Uiso calc 0.5 A 1
H H11C 0.464325 0.670403 0.411337 0.189 Uiso calc 0.5 A 1
C C10B 0.5452(3) 0.5766(5) 0.3314(3) 0.0541(14) Uani d 0.5 A 2
H H10C 0.557718 0.633326 0.322144 0.065 Uiso calc 0.5 A 2
H H10D 0.595553 0.546074 0.329966 0.065 Uiso calc 0.5 A 2
S S1B 0.49849(9) 0.56555(13) 0.42257(7) 0.0728(5) Uani d 0.5 A 2
C C11B 0.4927(5) 0.4626(7) 0.4248(4) 0.099(3) Uani d 0.5 A 2
H H11D 0.467977 0.445643 0.471933 0.149 Uiso calc 0.5 A 2
H H11E 0.460470 0.443912 0.382466 0.149 Uiso calc 0.5 A 2
H H11F 0.546275 0.439992 0.421161 0.149 Uiso calc 0.5 A 2
N N1 0.33547(11) 0.45749(11) -0.05949(9) 0.0340(4) Uani d 1 . .
H H1 0.3217(17) 0.4482(17) -0.0945(15) 0.041 Uiso d 1 . .
C C2 0.28871(13) 0.49400(12) -0.00916(11) 0.0337(4) Uani d 1 . .
N N3 0.32672(11) 0.50618(11) 0.05457(9) 0.0342(4) Uani d 1 . .
C C3 0.40212(12) 0.47426(12) 0.04372(11) 0.0308(4) Uani d 1 . .
C C4 0.40840(12) 0.44355(12) -0.02712(11) 0.0316(4) Uani d 1 . .
C C5 0.47564(13) 0.40230(13) -0.06585(12) 0.0369(5) Uani d 1 . .
H H5A 0.516715 0.390068 -0.027772 0.044 Uiso calc 1 . .
H H5B 0.455497 0.350876 -0.085133 0.044 Uiso calc 1 . .
C C6 0.46077(13) 0.47487(14) 0.10598(10) 0.0361(5) Uani d 1 . .
H H6A 0.437275 0.447824 0.150050 0.043 Uiso calc 1 . .
H H6B 0.508375 0.444327 0.090521 0.043 Uiso calc 1 . .
N N7 0.48549(11) 0.55613(12) 0.12799(8) 0.0373(4) Uani d 1 . .
C C8 0.53467(15) 0.5544(2) 0.19642(12) 0.0559(8) Uani d 1 . .
H H8A 0.564999 0.604701 0.200290 0.067 Uiso calc 1 . .
H H8B 0.573358 0.510160 0.192816 0.067 Uiso calc 1 . .
C C9 0.48435(19) 0.5437(2) 0.26668(12) 0.0732(10) Uani d 1 . .
H H9A 0.452184 0.592605 0.272717 0.088 Uiso calc 0.5 A 1
H H9B 0.446619 0.499762 0.256607 0.088 Uiso calc 0.5 A 1
H H9C 0.470416 0.487153 0.274937 0.088 Uiso calc 0.5 A 2
H H9D 0.435047 0.575808 0.264417 0.088 Uiso calc 0.5 A 2
C C12 0.20352(15) 0.51376(16) -0.02429(14) 0.0481(6) Uani d 1 . .
H H12A 0.184832 0.552542 0.012768 0.072 Uiso calc 1 . .
H H12B 0.171306 0.465312 -0.020832 0.072 Uiso calc 1 . .
H H12C 0.198561 0.536381 -0.074737 0.072 Uiso calc 1 . .

loop_
_atom_site_aniso_label
_atom_site_aniso_U_11
_atom_site_aniso_U_22
_atom_site_aniso_U_33
_atom_site_aniso_U_12
_atom_site_aniso_U_13
_atom_site_aniso_U_23
C10A 0.052(3) 0.072(4) 0.028(2) -0.006(3) -0.007(2) -0.006(2)
S1A 0.0488(7) 0.0725(9) 0.0379(6) 0.0006(7) -0.0083(5) -0.0032(6)
C11A 0.088(6) 0.083(6) 0.206(10) 0.033(5) -0.044(7) -0.028(7)
C10B 0.042(3) 0.089(5) 0.031(2) -0.013(3) -0.009(2) -0.020(3)
S1B 0.0529(8) 0.1376(17) 0.0279(5) 0.0111(9) 0.0017(5) -0.0087(7)
C11B 0.060(4) 0.187(10) 0.051(3) 0.018(5) 0.011(3) 0.024(4)
N1 0.0360(9) 0.0387(10) 0.0274(8) -0.0039(8) -0.0013(7) -0.0085(7)
C2 0.0360(11) 0.0316(10) 0.0334(10) -0.0034(8) 0.0016(8) -0.0043(8)
N3 0.0362(9) 0.0382(9) 0.0282(8) -0.0026(7) 0.0042(7) -0.0056(7)
C3 0.0361(11) 0.0300(10) 0.0262(8) -0.0025(8) 0.0028(8) -0.0002(7)
C4 0.0349(10) 0.0305(10) 0.0295(9) -0.0045(8) 0.0016(7) -0.0035(8)
C5 0.0379(12) 0.0345(11) 0.0384(10) -0.0016(9) 0.0009(8) -0.0108(9)
C6 0.0398(12) 0.0459(12) 0.0227(8) -0.0001(9) 0.0014(8) 0.0035(8)
N7 0.0384(10) 0.0520(12) 0.0216(7) -0.0023(8) -0.0016(7) -0.0124(7)
C8 0.0432(13) 0.099(2) 0.0256(10) 0.0152(13) -0.0079(9) -0.0217(12)
C9 0.0659(18) 0.131(3) 0.0225(10) 0.0355(19) -0.0047(11) -0.0117(13)
C12 0.0383(13) 0.0531(14) 0.0529(13) 0.0028(11) -0.0022(10) -0.0120(11)

loop_
_atom_type_symbol
_atom_type_description
_atom_type_scat_dispersion_real
_atom_type_scat_dispersion_imag
_atom_type_scat_source
C C 0.0015 0.0009 'International Tables Vol C Tables 4.2.6.8 and 6.1.1.4'
H H 0.0000 0.0000 'International Tables Vol C Tables 4.2.6.8 and 6.1.1.4'
N N 0.0030 0.0019 'International Tables Vol C Tables 4.2.6.8 and 6.1.1.4'
S S 0.0826 0.0763 'International Tables Vol C Tables 4.2.6.8 and 6.1.1.4'

loop_
_geom_angle_atom_site_label_1
_geom_angle_atom_site_label_2
_geom_angle_atom_site_label_3
_geom_angle_site_symmetry_1
_geom_angle
C9 C10A S1A . 105.6(4)
C9 C10A H10A . 110.6
S1A C10A H10A . 110.6
C9 C10A H10B . 110.6
S1A C10A H10B . 110.6
H10A C10A H10B . 108.8
C11A S1A C10A . 102.3(4)
S1A C11A H11A . 109.5
S1A C11A H11B . 109.5
H11A C11A H11B . 109.5
S1A C11A H11C . 109.5
H11A C11A H11C . 109.5
H11B C11A H11C . 109.5
C9 C10B S1B . 109.0(4)
C9 C10B H10C . 109.9
S1B C10B H10C . 109.9
C9 C10B H10D . 109.9
S1B C10B H10D . 109.9
H10C C10B H10D . 108.3
C11B S1B C10B . 98.5(3)
S1B C11B H11D . 109.5
S1B C11B H11E . 109.5
H11D C11B H11E . 109.5
S1B C11B H11F . 109.5
H11D C11B H11F . 109.5
H11E C11B H11F . 109.5
C2 N1 C4 . 108.65(16)
C2 N1 H1 . 121(2)
C4 N1 H1 . 130(2)
N3 C2 N1 . 111.29(19)
N3 C2 C12 . 125.80(19)
N1 C2 C12 . 122.85(19)
C2 N3 C3 . 105.19(17)
C4 C3 N3 . 110.15(18)
C4 C3 C6 . 129.9(2)
N3 C3 C6 . 119.93(17)
C3 C4 N1 . 104.72(18)
C3 C4 C5 . 131.3(2)
N1 C4 C5 . 124.00(17)
N7 C5 C4 9_665 117.74(18)
N7 C5 H5A 9_665 107.9
C4 C5 H5A . 107.9
N7 C5 H5B 9_665 107.9
C4 C5 H5B . 107.9
H5A C5 H5B . 107.2
N7 C6 C3 . 113.01(18)
N7 C6 H6A . 109.0
C3 C6 H6A . 109.0
N7 C6 H6B . 109.0
C3 C6 H6B . 109.0
H6A C6 H6B . 107.8
C5 N7 C8 9_665 112.67(19)
C5 N7 C6 9_665 111.42(14)
C8 N7 C6 . 111.0(2)
N7 C8 C9 . 111.8(2)
N7 C8 H8A . 109.3
C9 C8 H8A . 109.3
N7 C8 H8B . 109.3
C9 C8 H8B . 109.3
H8A C8 H8B . 107.9
C10A C9 C8 . 120.7(3)
C8 C9 C10B . 101.1(3)
C10A C9 H9A . 107.2
C8 C9 H9A . 107.2
C10A C9 H9B . 107.2
C8 C9 H9B . 107.2
H9A C9 H9B . 106.8
C8 C9 H9C . 111.6
C10B C9 H9C . 111.6
C8 C9 H9D . 111.6
C10B C9 H9D . 111.6
H9C C9 H9D . 109.4
C2 C12 H12A . 109.5
C2 C12 H12B . 109.5
H12A C12 H12B . 109.5
C2 C12 H12C . 109.5
H12A C12 H12C . 109.5
H12B C12 H12C . 109.5

loop_
_geom_bond_atom_site_label_1
_geom_bond_atom_site_label_2
_geom_bond_site_symmetry_2
_geom_bond_distance
C10A C9 . 1.520(5)
C10A S1A . 1.795(7)
C10A H10A . 0.9900
C10A H10B . 0.9900
S1A C11A . 1.748(8)
C11A H11A . 0.9800
C11A H11B . 0.9800
C11A H11C . 0.9800
C10B C9 . 1.639(6)
C10B S1B . 1.815(6)
C10B H10C . 0.9900
C10B H10D . 0.9900
S1B C11B . 1.734(11)
C11B H11D . 0.9800
C11B H11E . 0.9800
C11B H11F . 0.9800
N1 C2 . 1.341(3)
N1 C4 . 1.375(3)
N1 H1 . 0.68(3)
C2 N3 . 1.320(3)
C2 C12 . 1.495(3)
N3 C3 . 1.390(3)
C3 C4 . 1.369(3)
C3 C6 . 1.485(3)
C4 C5 . 1.495(3)
C5 N7 9_665 1.464(3)
C5 H5A . 0.9900
C5 H5B . 0.9900
C6 N7 . 1.481(3)
C6 H6A . 0.9900
C6 H6B . 0.9900
N7 C8 . 1.474(3)
C8 C9 . 1.522(4)
C8 H8A . 0.9900
C8 H8B . 0.9900
C9 H9A . 0.9900
C9 H9B . 0.9900
C9 H9C . 0.9900
C9 H9D . 0.9900
C12 H12A . 0.9800
C12 H12B . 0.9800
C12 H12C . 0.9800

loop_
_geom_hbond_atom_site_label_D
_geom_hbond_atom_site_label_H
_geom_hbond_atom_site_label_A
_geom_hbond_site_symmetry_A
_geom_hbond_distance_DH
_geom_hbond_distance_HA
_geom_hbond_distance_DA
_geom_hbond_angle_DHA
_geom_hbond_publ_flag
N1 H1 N3 8_454 0.68(3) 2.15(3) 2.825(2) 169(3) yes
C6 H6B S1A 6_544 0.99 2.93 3.837(3) 153 yes
C12 H12A S1A 15_455 0.98 3.01 3.926(3) 156 yes
C11B H11D S1B 9_666 0.98 1.97 2.767(6) 137 yes

loop_
_geom_torsion_atom_site_label_1
_geom_torsion_atom_site_label_2
_geom_torsion_atom_site_label_3
_geom_torsion_atom_site_label_4
_geom_torsion_site_symmetry_1
_geom_torsion_site_symmetry_4
_geom_torsion
C9 C10A S1A C11A . . 62.4(5)
C9 C10B S1B C11B . . 64.4(5)
C4 N1 C2 N3 . . 0.9(3)
C4 N1 C2 C12 . . -176.4(2)
N1 C2 N3 C3 . . -0.8(2)
C12 C2 N3 C3 . . 176.4(2)
C2 N3 C3 C4 . . 0.4(2)
C2 N3 C3 C6 . . -177.72(19)
N3 C3 C4 N1 . . 0.2(2)
C6 C3 C4 N1 . . 178.0(2)
N3 C3 C4 C5 . . -179.1(2)
C6 C3 C4 C5 . . -1.3(4)
C2 N1 C4 C3 . . -0.6(2)
C2 N1 C4 C5 . . 178.75(19)
C3 C4 C5 N7 . 9_665 -111.7(3)
N1 C4 C5 N7 . 9_665 69.1(3)
C4 C3 C6 N7 . . 117.0(2)
N3 C3 C6 N7 . . -65.4(2)
C3 C6 N7 C5 . 9_665 -61.5(2)
C3 C6 N7 C8 . . 172.04(17)
C5 N7 C8 C9 9_665 . 156.2(3)
C6 N7 C8 C9 . . -78.0(3)
S1A C10A C9 C8 . . 66.8(5)
N7 C8 C9 C10A . . 169.9(4)
N7 C8 C9 C10B . . -159.8(3)
S1B C10B C9 C8 . . -177.6(4)

_cod_database_fobs_code 1550845
